data_4024557
loop_
_publ_author_name
'Yolanda Arroyo'
'\'Angela Meana'
'J. F\'elix Rodr\'iguez'
'M. Ascensi\'on Sanz-Tejedor'
'In\'es Alonso'
'Jos\'e L. Garc\'ia Ruano'

_publ_section_title
;
Stereoselective Control of Planar \a-Dimethylsulfonium Benzyl Carbanions.
Synthesis of Optically Pure trans-Aziridines
;
_journal_name_full 'Journal of Organic Chemistry'
_journal_page_first 4217
_journal_page_last 4224
_journal_paper_doi 10.1021/jo900381b
_journal_volume 74
_journal_year 2009
_chemical_formula_sum 'C28 H25 N O2 S2'
_chemical_formula_weight 471.61
_chemical_name_systematic
; 
 ? 
;
_space_group_IT_number 4
_symmetry_cell_setting monoclinic
_symmetry_space_group_name_Hall 'P 2yb'
_symmetry_space_group_name_H-M 'P 1 21 1'
_atom_sites_solution_hydrogens geom
_atom_sites_solution_primary direct
_atom_sites_solution_secondary difmap
_audit_creation_method SHELXL-97
_cell_angle_alpha 90.00
_cell_angle_beta 103.209(5)
_cell_angle_gamma 90.00
_cell_formula_units_Z 2
_cell_length_a 10.761(4)
_cell_length_b 9.713(3)
_cell_length_c 12.308(4)
_cell_measurement_temperature 293(2)
_cell_volume 1252.4(7)
_computing_cell_refinement 'Bruker SMART'
_computing_data_collection 'Bruker SMART'
_computing_data_reduction 'Bruker SHELXTL'
_computing_molecular_graphics 'Bruker SHELXTL'
_computing_publication_material 'Bruker SHELXTL'
_computing_structure_refinement 'SHELXL-97 (Sheldrick, 1997)'
_computing_structure_solution 'SHELXS-97 (Sheldrick, 1990)'
_diffrn_ambient_temperature 293(2)
_diffrn_measured_fraction_theta_full 0.998
_diffrn_measured_fraction_theta_max 0.998
_diffrn_measurement_device_type 'CCD area detector'
_diffrn_measurement_method 'phi and omega scans'
_diffrn_radiation_monochromator graphite
_diffrn_radiation_source 'fine-focus sealed tube'
_diffrn_radiation_type MoK\a
_diffrn_radiation_wavelength 0.71073
_diffrn_reflns_av_R_equivalents 0.0158
_diffrn_reflns_av_sigmaI/netI 0.0185
_diffrn_reflns_limit_h_max 11
_diffrn_reflns_limit_h_min -11
_diffrn_reflns_limit_k_max 10
_diffrn_reflns_limit_k_min -10
_diffrn_reflns_limit_l_max 13
_diffrn_reflns_limit_l_min -13
_diffrn_reflns_number 7929
_diffrn_reflns_theta_full 23.29
_diffrn_reflns_theta_max 23.29
_diffrn_reflns_theta_min 1.70
_exptl_absorpt_coefficient_mu 0.237
_exptl_absorpt_correction_T_max 1.000000
_exptl_absorpt_correction_T_min 0.768257
_exptl_absorpt_correction_type multi-scan
_exptl_absorpt_process_details SADABS
_exptl_crystal_colour COLORLESS
_exptl_crystal_density_diffrn 1.251
_exptl_crystal_density_method 'not measured'
_exptl_crystal_description PRISM
_exptl_crystal_F_000 496
_exptl_crystal_size_max 0.41
_exptl_crystal_size_mid 0.32
_exptl_crystal_size_min 0.19
_refine_diff_density_max 0.178
_refine_diff_density_min -0.178
_refine_diff_density_rms 0.025
_refine_ls_abs_structure_details 'Flack H D (1983), Acta Cryst. A39, 876-881'
_refine_ls_abs_structure_Flack 0.01(6)
_refine_ls_extinction_coef 0.0077(15)
_refine_ls_extinction_expression Fc^*^=kFc[1+0.001xFc^2^\l^3^/sin(2\q)]^-1/4^
_refine_ls_extinction_method SHELXL
_refine_ls_goodness_of_fit_ref 1.043
_refine_ls_hydrogen_treatment mixed
_refine_ls_matrix_type full
_refine_ls_number_parameters 301
_refine_ls_number_reflns 3583
_refine_ls_number_restraints 1
_refine_ls_restrained_S_all 1.042
_refine_ls_R_factor_all 0.0332
_refine_ls_R_factor_gt 0.0298
_refine_ls_shift/su_max 0.001
_refine_ls_shift/su_mean 0.000
_refine_ls_structure_factor_coef Fsqd
_refine_ls_weighting_details 'calc w=1/[\s^2^(Fo^2^)+(0.0491P)^2^+0.1023P] where P=(Fo^2^+2Fc^2^)/3'
_refine_ls_weighting_scheme calc
_refine_ls_wR_factor_gt 0.0775
_refine_ls_wR_factor_ref 0.0800
_reflns_number_gt 3309
_reflns_number_total 3583
_reflns_threshold_expression >2sigma(I)
_cod_data_source_file jo900381b_si_002.cif
_cod_data_source_block amr72am
_cod_depositor_comments
;
The following automatic conversions were performed:
'_symmetry_cell_setting' value 'Monoclinic' changed to 'monoclinic'
according to '/home/saulius/struct/CIF-dictionaries/cif_core.dic'
dictionary named 'cif_core.dic' version 2.4.1 from 2010-06-29.

Automatic conversion script
Id: cif_fix_enum 1527 2010-12-29 10:47:43Z saulius 
;
_cod_original_sg_symbol_H-M P2(1)
_cod_database_code 4024557

loop_
_symmetry_equiv_pos_as_xyz
'x, y, z'
'-x, y+1/2, -z'

loop_
_atom_site_label
_atom_site_type_symbol
_atom_site_fract_x
_atom_site_fract_y
_atom_site_fract_z
_atom_site_U_iso_or_equiv
_atom_site_adp_type
_atom_site_occupancy
_atom_site_symmetry_multiplicity
_atom_site_calc_flag
_atom_site_refinement_flags
_atom_site_disorder_assembly
_atom_site_disorder_group
S1 S 1.06817(5) 0.30197(6) 0.78689(5) 0.06055(19) Uani 1 1 d . . .
S2 S 0.84991(6) -0.21582(6) 0.83170(6) 0.0677(2) Uani 1 1 d . . .
O1 O 1.14047(15) 0.1699(2) 0.80391(15) 0.0719(5) Uani 1 1 d . . .
O2 O 0.8873(2) -0.2542(2) 0.7285(2) 0.0971(7) Uani 1 1 d . . .
N1 N 0.78464(17) -0.05307(19) 0.82081(16) 0.0541(5) Uani 1 1 d . . .
C1 C 0.8665(2) 0.0607(2) 0.79900(18) 0.0510(5) Uani 1 1 d . . .
H1 H 0.9506 0.0339 0.7882 0.061 Uiso 1 1 calc R . .
C2 C 0.7536(2) 0.0115(2) 0.7106(2) 0.0560(6) Uani 1 1 d . . .
H2 H 0.7767 -0.0439 0.6516 0.067 Uiso 1 1 calc R . .
C4 C 0.8633(2) 0.1884(2) 0.86559(17) 0.0465(5) Uani 1 1 d . . .
C5 C 0.7781(2) 0.2007(3) 0.93383(19) 0.0599(6) Uani 1 1 d . . .
H5 H 0.7233 0.1281 0.9387 0.072 Uiso 1 1 calc R . .
C6 C 0.7731(3) 0.3197(3) 0.9952(2) 0.0690(7) Uani 1 1 d . . .
H6 H 0.7144 0.3261 1.0399 0.083 Uiso 1 1 calc R . .
C7 C 0.8532(3) 0.4272(3) 0.9908(2) 0.0685(7) Uani 1 1 d . . .
H7 H 0.8492 0.5067 1.0320 0.082 Uiso 1 1 calc R . .
C8 C 0.9395(3) 0.4171(2) 0.9251(2) 0.0632(7) Uani 1 1 d . . .
H8 H 0.9951 0.4896 0.9225 0.076 Uiso 1 1 calc R . .
C9 C 0.94473(19) 0.2990(2) 0.86208(16) 0.0488(5) Uani 1 1 d . . .
C11 C 0.6304(2) 0.0857(3) 0.6749(2) 0.0589(6) Uani 1 1 d . . .
C12 C 0.5327(3) 0.0739(3) 0.7291(2) 0.0697(7) Uani 1 1 d . . .
H12 H 0.5427 0.0179 0.7918 0.084 Uiso 1 1 calc R . .
C13 C 0.4181(3) 0.1455(4) 0.6908(3) 0.0900(10) Uani 1 1 d . . .
H13 H 0.3522 0.1370 0.7278 0.108 Uiso 1 1 calc R . .
C14 C 0.4039(4) 0.2276(4) 0.5990(4) 0.1022(11) Uani 1 1 d . . .
H14 H 0.3279 0.2754 0.5735 0.123 Uiso 1 1 calc R . .
C15 C 0.4996(4) 0.2403(4) 0.5445(3) 0.1014(11) Uani 1 1 d . . .
H15 H 0.4892 0.2967 0.4820 0.122 Uiso 1 1 calc R . .
C16 C 0.6115(3) 0.1699(3) 0.5817(3) 0.0818(8) Uani 1 1 d . . .
H16 H 0.6764 0.1788 0.5436 0.098 Uiso 1 1 calc R . .
C21 C 0.9736(2) 0.3009(3) 0.64694(18) 0.0520(5) Uani 1 1 d . . .
C22 C 0.9965(3) 0.2026(3) 0.5738(2) 0.0742(7) Uani 1 1 d . . .
H22 H 1.0530 0.1308 0.5987 0.089 Uiso 1 1 calc R . .
C23 C 0.9348(3) 0.2120(3) 0.4630(2) 0.0841(9) Uani 1 1 d . . .
H23 H 0.9506 0.1457 0.4134 0.101 Uiso 1 1 calc R . .
C24 C 0.8509(3) 0.3157(3) 0.4237(2) 0.0705(7) Uani 1 1 d . . .
C25 C 0.8280(3) 0.4118(3) 0.4986(2) 0.0702(7) Uani 1 1 d . . .
H25 H 0.7695 0.4819 0.4739 0.084 Uiso 1 1 calc R . .
C26 C 0.8898(3) 0.4065(3) 0.6097(2) 0.0631(6) Uani 1 1 d . . .
H26 H 0.8749 0.4738 0.6590 0.076 Uiso 1 1 calc R . .
C27 C 0.7862(4) 0.3253(4) 0.3007(2) 0.1056(12) Uani 1 1 d . . .
H27A H 0.8256 0.2616 0.2592 0.158 Uiso 1 1 calc R . .
H27B H 0.7948 0.4172 0.2746 0.158 Uiso 1 1 calc R . .
H27C H 0.6973 0.3032 0.2905 0.158 Uiso 1 1 calc R . .
C31 C 0.7018(2) -0.2983(2) 0.82899(19) 0.0508(5) Uani 1 1 d . . .
C32 C 0.6527(3) -0.2939(3) 0.9222(2) 0.0698(7) Uani 1 1 d . . .
H32 H 0.6942 -0.2433 0.9840 0.084 Uiso 1 1 calc R . .
C33 C 0.5430(3) -0.3634(3) 0.9248(3) 0.0788(8) Uani 1 1 d . . .
H33 H 0.5095 -0.3577 0.9879 0.095 Uiso 1 1 calc R . .
C34 C 0.4820(3) -0.4409(3) 0.8364(3) 0.0827(9) Uani 1 1 d . . .
C35 C 0.5323(3) -0.4450(4) 0.7440(3) 0.0945(11) Uani 1 1 d . . .
H35 H 0.4909 -0.4962 0.6824 0.113 Uiso 1 1 calc R . .
C36 C 0.6434(3) -0.3750(3) 0.7392(2) 0.0701(7) Uani 1 1 d . . .
H36 H 0.6772 -0.3804 0.6762 0.084 Uiso 1 1 calc R . .
C37 C 0.3603(4) -0.5186(5) 0.8369(5) 0.146(2) Uani 1 1 d . . .
H37A H 0.3807 -0.6029 0.8777 0.218 Uiso 1 1 calc R . .
H37B H 0.3165 -0.5390 0.7615 0.218 Uiso 1 1 calc R . .
H37C H 0.3065 -0.4632 0.8717 0.218 Uiso 1 1 calc R . .

loop_
_atom_site_aniso_label
_atom_site_aniso_U_11
_atom_site_aniso_U_22
_atom_site_aniso_U_33
_atom_site_aniso_U_23
_atom_site_aniso_U_13
_atom_site_aniso_U_12
S1 0.0471(3) 0.0611(4) 0.0715(4) 0.0106(3) 0.0095(3) -0.0132(3)
S2 0.0501(3) 0.0492(3) 0.1039(5) -0.0110(3) 0.0175(3) -0.0048(3)
O1 0.0451(9) 0.0855(13) 0.0840(12) 0.0218(10) 0.0126(8) 0.0044(9)
O2 0.0927(15) 0.0661(12) 0.155(2) -0.0284(12) 0.0759(15) -0.0126(10)
N1 0.0542(11) 0.0437(11) 0.0681(13) -0.0106(9) 0.0216(9) -0.0116(9)
C1 0.0492(12) 0.0486(12) 0.0595(14) -0.0088(10) 0.0212(11) -0.0111(10)
C2 0.0581(14) 0.0526(14) 0.0606(15) -0.0158(11) 0.0206(11) -0.0143(11)
C4 0.0484(12) 0.0467(12) 0.0428(11) -0.0042(9) 0.0074(9) -0.0032(10)
C5 0.0647(15) 0.0619(16) 0.0561(14) -0.0044(12) 0.0198(12) -0.0062(13)
C6 0.0770(16) 0.078(2) 0.0523(14) -0.0132(13) 0.0151(12) 0.0137(16)
C7 0.0887(19) 0.0554(15) 0.0537(15) -0.0133(12) 0.0004(14) 0.0160(15)
C8 0.0765(17) 0.0417(13) 0.0600(15) 0.0009(11) -0.0078(13) -0.0029(12)
C9 0.0525(11) 0.0449(11) 0.0443(11) 0.0058(11) 0.0012(9) -0.0034(11)
C11 0.0580(14) 0.0549(15) 0.0620(15) -0.0152(12) 0.0097(11) -0.0176(11)
C12 0.0595(16) 0.0713(18) 0.0802(18) -0.0107(14) 0.0197(14) -0.0096(14)
C13 0.0595(18) 0.088(2) 0.122(3) -0.029(2) 0.0187(17) -0.0128(16)
C14 0.085(2) 0.077(2) 0.124(3) -0.018(2) -0.019(2) 0.0043(19)
C15 0.105(3) 0.096(3) 0.089(2) 0.0066(19) -0.007(2) -0.005(2)
C16 0.0833(19) 0.083(2) 0.0759(19) 0.0004(16) 0.0117(15) -0.0123(17)
C21 0.0534(12) 0.0501(12) 0.0579(12) 0.0110(12) 0.0237(10) -0.0028(12)
C22 0.0811(17) 0.0746(19) 0.0706(18) 0.0120(14) 0.0250(14) 0.0244(16)
C23 0.109(2) 0.083(2) 0.0674(19) -0.0008(15) 0.0343(16) 0.0222(19)
C24 0.0828(17) 0.077(2) 0.0559(14) 0.0139(14) 0.0248(13) 0.0018(16)
C25 0.0821(18) 0.0607(16) 0.0675(18) 0.0156(13) 0.0168(14) 0.0156(14)
C26 0.0765(16) 0.0517(14) 0.0629(16) 0.0058(11) 0.0196(13) 0.0084(13)
C27 0.139(3) 0.116(3) 0.0583(17) 0.0117(18) 0.0154(18) 0.011(3)
C31 0.0547(12) 0.0377(11) 0.0598(14) -0.0030(10) 0.0125(11) -0.0025(10)
C32 0.0714(17) 0.0764(18) 0.0620(16) -0.0141(13) 0.0162(13) -0.0004(15)
C33 0.088(2) 0.0742(19) 0.086(2) 0.0067(17) 0.0433(17) 0.0015(17)
C34 0.082(2) 0.0535(16) 0.128(3) -0.0061(17) 0.055(2) -0.0127(16)
C35 0.080(2) 0.092(2) 0.115(3) -0.049(2) 0.0297(19) -0.0364(19)
C36 0.0737(17) 0.0718(17) 0.0684(16) -0.0163(14) 0.0240(14) -0.0156(14)
C37 0.124(3) 0.101(3) 0.244(6) -0.040(3) 0.109(4) -0.053(3)

loop_
_atom_type_symbol
_atom_type_description
_atom_type_scat_dispersion_real
_atom_type_scat_dispersion_imag
_atom_type_scat_source
C C 0.0033 0.0016 'International Tables Vol C Tables 4.2.6.8 and 6.1.1.4'
H H 0.0000 0.0000 'International Tables Vol C Tables 4.2.6.8 and 6.1.1.4'
N N 0.0061 0.0033 'International Tables Vol C Tables 4.2.6.8 and 6.1.1.4'
O O 0.0106 0.0060 'International Tables Vol C Tables 4.2.6.8 and 6.1.1.4'
S S 0.1246 0.1234 'International Tables Vol C Tables 4.2.6.8 and 6.1.1.4'

loop_
_geom_angle_atom_site_label_1
_geom_angle_atom_site_label_2
_geom_angle_atom_site_label_3
_geom_angle
_geom_angle_site_symmetry_1
_geom_angle_site_symmetry_3
_geom_angle_publ_flag
O1 S1 C9 109.85(10) . . ?
O1 S1 C21 107.09(11) . . ?
C9 S1 C21 99.92(9) . . ?
O2 S2 N1 110.72(12) . . ?
O2 S2 C31 106.97(11) . . ?
N1 S2 C31 93.68(10) . . ?
C2 N1 C1 61.94(15) . . ?
C2 N1 S2 117.93(15) . . ?
C1 N1 S2 116.86(14) . . ?
N1 C1 C4 115.69(17) . . ?
N1 C1 C2 58.60(14) . . ?
C4 C1 C2 122.9(2) . . ?
N1 C2 C11 118.8(2) . . ?
N1 C2 C1 59.46(15) . . ?
C11 C2 C1 125.2(2) . . ?
C5 C4 C9 117.5(2) . . ?
C5 C4 C1 120.5(2) . . ?
C9 C4 C1 122.05(18) . . ?
C4 C5 C6 121.1(2) . . ?
C7 C6 C5 120.8(2) . . ?
C6 C7 C8 119.3(2) . . ?
C7 C8 C9 120.5(2) . . ?
C4 C9 C8 120.8(2) . . ?
C4 C9 S1 125.23(17) . . ?
C8 C9 S1 113.88(18) . . ?
C12 C11 C16 117.9(3) . . ?
C12 C11 C2 123.2(3) . . ?
C16 C11 C2 118.9(2) . . ?
C11 C12 C13 120.6(3) . . ?
C14 C13 C12 119.5(3) . . ?
C15 C14 C13 120.6(3) . . ?
C14 C15 C16 119.9(3) . . ?
C15 C16 C11 121.5(3) . . ?
C22 C21 C26 120.2(2) . . ?
C22 C21 S1 119.21(19) . . ?
C26 C21 S1 120.14(19) . . ?
C21 C22 C23 119.0(3) . . ?
C24 C23 C22 122.0(3) . . ?
C23 C24 C25 118.0(2) . . ?
C23 C24 C27 120.9(3) . . ?
C25 C24 C27 121.0(3) . . ?
C24 C25 C26 121.3(3) . . ?
C21 C26 C25 119.3(2) . . ?
C36 C31 C32 120.2(2) . . ?
C36 C31 S2 120.49(18) . . ?
C32 C31 S2 119.10(19) . . ?
C33 C32 C31 120.4(3) . . ?
C34 C33 C32 121.0(3) . . ?
C33 C34 C35 118.0(3) . . ?
C33 C34 C37 122.1(3) . . ?
C35 C34 C37 119.8(3) . . ?
C34 C35 C36 122.0(3) . . ?
C31 C36 C35 118.4(2) . . ?

loop_
_geom_bond_atom_site_label_1
_geom_bond_atom_site_label_2
_geom_bond_distance
_geom_bond_site_symmetry_2
_geom_bond_publ_flag
S1 O1 1.490(2) . ?
S1 C9 1.784(2) . ?
S1 C21 1.789(2) . ?
S2 O2 1.466(2) . ?
S2 N1 1.723(2) . ?
S2 C31 1.777(2) . ?
N1 C2 1.462(3) . ?
N1 C1 1.476(3) . ?
C1 C4 1.491(3) . ?
C1 C2 1.512(3) . ?
C2 C11 1.484(4) . ?
C4 C5 1.383(3) . ?
C4 C9 1.393(3) . ?
C5 C6 1.389(4) . ?
C6 C7 1.364(4) . ?
C7 C8 1.367(4) . ?
C8 C9 1.393(3) . ?
C11 C12 1.372(3) . ?
C11 C16 1.385(4) . ?
C12 C13 1.400(5) . ?
C13 C14 1.363(5) . ?
C14 C15 1.357(5) . ?
C15 C16 1.370(5) . ?
C21 C22 1.372(4) . ?
C21 C26 1.374(3) . ?
C22 C23 1.377(4) . ?
C23 C24 1.364(4) . ?
C24 C25 1.373(4) . ?
C24 C27 1.518(4) . ?
C25 C26 1.378(4) . ?
C31 C36 1.362(3) . ?
C31 C32 1.369(3) . ?
C32 C33 1.367(4) . ?
C33 C34 1.363(4) . ?
C34 C35 1.368(4) . ?
C34 C37 1.512(4) . ?
C35 C36 1.388(4) . ?
